data_1568359
loop_
_publ_author_name
'Bejaoui, Younes K. J.'
'Philippi, Frederik'
'Stammler, Hans-Georg'
'Radacki, Krzysztof'
'Zapf, Ludwig'
'Schopper, Nils'
'Goloviznina, Kateryna'
'Maibom, Kristina A. M.'
'Graf, Roland'
'Sprenger, Jan A. P.'
'Bertermann, R&#xfc;diger'
'Braunschweig, Holger'
'Welton, Tom'
'Ignat'ev, Nikolai V.'
'Finze, Maik'

_publ_section_title
;
 Insights into structure-property relationships in ionic liquids using
 cyclic perfluoroalkylsulfonylimides.
;
_journal_issue 8
_journal_name_full 'Chemical science'
_journal_page_first 2200
_journal_page_last 2214
_journal_paper_doi 10.1039/d2sc06758g
_journal_volume 14
_journal_year 2023
_chemical_formula_moiety 'C2 F4 N O4 S2, C6 H11 N2'
_chemical_formula_sum 'C8 H11 F4 N3 O4 S2'
_chemical_formula_weight 353.32
_space_group_crystal_system triclinic
_space_group_IT_number 2
_space_group_name_Hall '-P 1'
_space_group_name_H-M_alt 'P -1'
_atom_sites_solution_hydrogens geom
_atom_sites_solution_primary dual
_audit_creation_date 2022-03-01
_audit_creation_method
;
Olex2 1.3
(compiled 2020.11.12 svn.r5f609507 for OlexSys, GUI svn.r6408)
;
_audit_update_record
;
2022-03-01 deposited with the CCDC.	2023-01-30 downloaded from the CCDC.
;
_cell_angle_alpha 91.536(4)
_cell_angle_beta 113.802(5)
_cell_angle_gamma 111.884(5)
_cell_formula_units_Z 2
_cell_length_a 8.3226(4)
_cell_length_b 9.9577(5)
_cell_length_c 10.0572(5)
_cell_measurement_reflns_used 8571
_cell_measurement_temperature 100.0(1)
_cell_measurement_theta_max 31.8580
_cell_measurement_theta_min 2.2400
_cell_volume 692.05(8)
_computing_cell_refinement 'CrysAlisPro 1.171.40.82a (Rigaku OD, 2020)'
_computing_data_collection 'CrysAlisPro 1.171.40.82a (Rigaku OD, 2020)'
_computing_data_reduction 'CrysAlisPro 1.171.40.82a (Rigaku OD, 2020)'
_computing_molecular_graphics 'Olex2 1.3 (Dolomanov et al., 2009)'
_computing_publication_material 'Olex2 1.3 (Dolomanov et al., 2009)'
_computing_structure_refinement 'SHELXL 2018/3 (Sheldrick, 2015)'
_computing_structure_solution 'SHELXT  (Sheldrick, 2015)'
_diffrn_ambient_environment N~2~
_diffrn_ambient_temperature 100.0(1)
_diffrn_detector 'CCD plate'
_diffrn_detector_area_resol_mean 8.0951
_diffrn_detector_type Eos
_diffrn_measured_fraction_theta_full 0.998
_diffrn_measured_fraction_theta_max 0.921
_diffrn_measurement_details
;
List of Runs (angles in degrees, time in seconds):

  # Type    Start    End  Width  t~exp~   \w     \q     \k     \f   Frames
#--------------------------------------------------------------------------
  1  \w    -16.00  40.00   1.00   12.00    --  -23.50  57.00-120.00   56
  2  \w      3.00  85.00   1.00   12.00    --   24.95  38.00 -60.00   82
  3  \w     18.00  70.00   1.00   12.00    --   24.95  57.00 120.00   52
  4  \w      7.00  96.00   1.00   12.00    --   24.95  38.00-150.00   89
  5  \w    -40.00  24.00   1.00   12.00    --   24.95 -57.00 120.00   64
  6  \w     -3.00  42.00   1.00   12.00    --   24.95  77.00 -30.00   45
  7  \w     -2.00  37.00   1.00   12.00    --   24.95  77.00-150.00   39
  8  \w     -4.00  42.00   1.00   12.00    --   24.95  77.00  90.00   46
  9  \w     14.00  95.00   1.00   12.00    --   24.95  38.00  30.00   81
 10  \w    -39.00  53.00   1.00   12.00    --   24.95 -77.00 -60.00   92
 11  \w    -15.00  65.00   1.00   12.00    --   24.95 -99.00  60.00   80
 12  \w     11.00  85.00   1.00   12.00    --   24.95-134.00-122.58   74
;
_diffrn_measurement_device 'four-circle diffractometer'
_diffrn_measurement_device_type 'SuperNova, Single source at offset/far, Eos'
_diffrn_measurement_method '\w scans'
_diffrn_orient_matrix_type 'CrysAlisPro convention (1999,Acta A55,543-557)'
_diffrn_orient_matrix_UB_11 0.0008025000
_diffrn_orient_matrix_UB_12 -0.0529268000
_diffrn_orient_matrix_UB_13 -0.0480702000
_diffrn_orient_matrix_UB_21 0.0835406000
_diffrn_orient_matrix_UB_22 0.0546690000
_diffrn_orient_matrix_UB_23 -0.0009123000
_diffrn_orient_matrix_UB_31 0.0595679000
_diffrn_orient_matrix_UB_32 -0.0192605000
_diffrn_orient_matrix_UB_33 0.0624568000
_diffrn_radiation_monochromator mirror
_diffrn_radiation_probe x-ray
_diffrn_radiation_type 'Mo K\a'
_diffrn_radiation_wavelength 0.71073
_diffrn_reflns_av_R_equivalents 0.0227
_diffrn_reflns_av_unetI/netI 0.0250
_diffrn_reflns_Laue_measured_fraction_full 0.998
_diffrn_reflns_Laue_measured_fraction_max 0.921
_diffrn_reflns_limit_h_max 12
_diffrn_reflns_limit_h_min -12
_diffrn_reflns_limit_k_max 14
_diffrn_reflns_limit_k_min -14
_diffrn_reflns_limit_l_max 14
_diffrn_reflns_limit_l_min -14
_diffrn_reflns_number 13781
_diffrn_reflns_point_group_measured_fraction_full 0.998
_diffrn_reflns_point_group_measured_fraction_max 0.921
_diffrn_reflns_theta_full 25.242
_diffrn_reflns_theta_max 32.149
_diffrn_reflns_theta_min 2.254
_diffrn_source 'micro-focus sealed X-ray tube'
_diffrn_source_type 'SuperNova (Mo) X-ray Source'
_exptl_absorpt_coefficient_mu 0.450
_exptl_absorpt_correction_T_max 1.000
_exptl_absorpt_correction_T_min 0.221
_exptl_absorpt_correction_type gaussian
_exptl_absorpt_process_details
;
CrysAlisPro 1.171.40.82a (Rigaku Oxford Diffraction, 2020)
Numerical absorption correction based on gaussian integration over
a multifaceted crystal model
Empirical absorption correction using spherical harmonics,
implemented in SCALE3 ABSPACK scaling algorithm.
;
_exptl_crystal_colour 'clear colourless'
_exptl_crystal_colour_lustre clear
_exptl_crystal_colour_primary colourless
_exptl_crystal_density_diffrn 1.696
_exptl_crystal_description cylindrical
_exptl_crystal_F_000 360
_exptl_crystal_recrystallization_method 'From the Melt'
_exptl_crystal_size_max 0.601
_exptl_crystal_size_mid 0.313
_exptl_crystal_size_min 0.303
_refine_diff_density_max 0.589
_refine_diff_density_min -0.370
_refine_diff_density_rms 0.068
_refine_ls_extinction_method none
_refine_ls_goodness_of_fit_ref 1.094
_refine_ls_hydrogen_treatment constr
_refine_ls_matrix_type full
_refine_ls_number_parameters 192
_refine_ls_number_reflns 4485
_refine_ls_number_restraints 0
_refine_ls_restrained_S_all 1.094
_refine_ls_R_factor_all 0.0431
_refine_ls_R_factor_gt 0.0380
_refine_ls_shift/su_max 0.001
_refine_ls_shift/su_mean 0.000
_refine_ls_structure_factor_coef Fsqd
_refine_ls_weighting_details 'w=1/[\s^2^(Fo^2^)+(0.0408P)^2^+0.4750P] where P=(Fo^2^+2Fc^2^)/3'
_refine_ls_weighting_scheme calc
_refine_ls_wR_factor_gt 0.0965
_refine_ls_wR_factor_ref 0.0999
_reflns_Friedel_coverage 0.000
_reflns_number_gt 4024
_reflns_number_total 4485
_reflns_threshold_expression 'I > 2\s(I)'
_cod_data_source_file d2sc06758g2.cif
_cod_data_source_block '[EMIm][5cTFSI]'
_cod_depositor_comments 'Adding full bibliography for 1568359--1568371.cif.'
_cod_original_cell_volume 692.05(7)
_cod_database_code 1568359
_shelx_shelxl_version_number 2018/3
_chemical_oxdiff_formula C8H11F4N3O4S2
_shelx_space_group_comment
;
The symmetry employed for this shelxl refinement is uniquely defined
by the following loop, which should always be used as a source of
symmetry information in preference to the above space-group names.
They are only intended as comments.
;
_shelx_estimated_absorpt_t_max 0.876
_shelx_estimated_absorpt_t_min 0.774
_reflns_odcompleteness_completeness 99.86
_reflns_odcompleteness_iscentric 1
_reflns_odcompleteness_theta 26.32
_olex2_refinement_description
;
1. Fixed Uiso
 At 1.2 times of:
  All C(H) groups, All C(H,H) groups
 At 1.5 times of:
  All C(H,H,H) groups
2.a Secondary CH2 refined with riding coordinates:
 C7(H7A,H7B)
2.b Aromatic/amide H refined with riding coordinates:
 C4(H4), C5(H5), C6(H6)
2.c Idealised Me refined as rotating group:
 C3(H3A,H3B,H3C), C8(H8A,H8B,H8C)
;
_olex2_date_sample_data_collection 2020-07-22
_olex2_submission_special_instructions 'No special instructions were received'
_oxdiff_exptl_absorpt_empirical_details
;
Empirical correction (ABSPACK) includes:
- Absorption correction using spherical harmonics
- Frame scaling
;
_oxdiff_exptl_absorpt_empirical_full_max 1.500
_oxdiff_exptl_absorpt_empirical_full_min 0.755

loop_
_space_group_symop_operation_xyz
'x, y, z'
'-x, -y, -z'

loop_
_atom_site_label
_atom_site_type_symbol
_atom_site_fract_x
_atom_site_fract_y
_atom_site_fract_z
_atom_site_U_iso_or_equiv
_atom_site_adp_type
_atom_site_occupancy
_atom_site_site_symmetry_order
_atom_site_calc_flag
_atom_site_refinement_flags_posn
_atom_site_refinement_flags_adp
_atom_site_refinement_flags_occupancy
_atom_site_disorder_assembly
_atom_site_disorder_group
S1 S 0.53603(5) 0.17343(4) 0.70819(4) 0.01676(8) Uani 1 1 d . . . . .
S2 S 0.80716(5) 0.23693(4) 0.61624(4) 0.01938(9) Uani 1 1 d . . . . .
F1 F 0.68679(19) 0.44886(13) 0.85505(14) 0.0418(3) Uani 1 1 d . . . . .
F2 F 0.53128(19) 0.41891(14) 0.61548(15) 0.0446(3) Uani 1 1 d . . . . .
F3 F 0.98823(16) 0.45592(13) 0.84555(12) 0.0392(3) Uani 1 1 d . . . . .
F4 F 0.8728(2) 0.52054(13) 0.63403(16) 0.0482(3) Uani 1 1 d . . . . .
O1 O 0.52607(17) 0.14649(14) 0.84463(12) 0.0258(2) Uani 1 1 d . . . . .
O2 O 0.35732(15) 0.11810(13) 0.57498(12) 0.0241(2) Uani 1 1 d . . . . .
O3 O 0.99175(17) 0.23413(16) 0.65935(14) 0.0317(3) Uani 1 1 d . . . . .
O4 O 0.68836(17) 0.22414(14) 0.46195(12) 0.0262(2) Uani 1 1 d . . . . .
N1 N 0.70127(18) 0.13486(14) 0.70107(13) 0.0181(2) Uani 1 1 d . . . . .
N2 N 0.05146(18) 0.15126(14) 0.21970(14) 0.0198(2) Uani 1 1 d . . . . .
N3 N 0.25526(18) 0.18298(14) 0.12934(13) 0.0188(2) Uani 1 1 d . . . . .
C1 C 0.6497(2) 0.37778(18) 0.72379(18) 0.0256(3) Uani 1 1 d . . . . .
C2 C 0.8382(3) 0.41259(18) 0.70880(18) 0.0270(3) Uani 1 1 d . . . . .
C3 C -0.0381(2) 0.1214(2) 0.32178(19) 0.0275(3) Uani 1 1 d . . . . .
H3A H -0.096744 0.014474 0.315714 0.041 Uiso 1 1 calc R U . . .
H3B H -0.138064 0.158956 0.293922 0.041 Uiso 1 1 calc R U . . .
H3C H 0.060936 0.170824 0.423663 0.041 Uiso 1 1 calc R U . . .
C4 C -0.0327(2) 0.17195(17) 0.07699(16) 0.0223(3) Uani 1 1 d . . . . .
H4 H -0.156914 0.172184 0.027736 0.027 Uiso 1 1 calc R U . . .
C5 C 0.0947(2) 0.19177(17) 0.02067(16) 0.0222(3) Uani 1 1 d . . . . .
H5 H 0.077124 0.208627 -0.075754 0.027 Uiso 1 1 calc R U . . .
C6 C 0.2258(2) 0.15829(16) 0.24850(15) 0.0186(3) Uani 1 1 d . . . . .
H6 H 0.313953 0.147483 0.338910 0.022 Uiso 1 1 calc R U . . .
C7 C 0.4297(2) 0.19669(19) 0.11562(18) 0.0242(3) Uani 1 1 d . . . . .
H7A H 0.392223 0.151194 0.012846 0.029 Uiso 1 1 calc R U . . .
H7B H 0.492215 0.141885 0.183599 0.029 Uiso 1 1 calc R U . . .
C8 C 0.5717(3) 0.3549(2) 0.1517(2) 0.0329(4) Uani 1 1 d . . . . .
H8A H 0.509742 0.409990 0.085835 0.049 Uiso 1 1 calc R U . . .
H8B H 0.683368 0.359464 0.137599 0.049 Uiso 1 1 calc R U . . .
H8C H 0.614986 0.398741 0.255231 0.049 Uiso 1 1 calc R U . . .

loop_
_atom_site_aniso_label
_atom_site_aniso_U_11
_atom_site_aniso_U_22
_atom_site_aniso_U_33
_atom_site_aniso_U_23
_atom_site_aniso_U_13
_atom_site_aniso_U_12
S1 0.01642(15) 0.02291(17) 0.01202(14) 0.00469(11) 0.00603(12) 0.00961(13)
S2 0.01818(16) 0.02722(18) 0.01422(15) 0.00612(12) 0.00797(12) 0.01005(13)
F1 0.0505(7) 0.0334(6) 0.0416(6) -0.0089(5) 0.0235(6) 0.0155(5)
F2 0.0480(7) 0.0385(6) 0.0539(8) 0.0236(6) 0.0164(6) 0.0308(6)
F3 0.0267(5) 0.0383(6) 0.0306(5) -0.0088(4) 0.0063(4) -0.0003(4)
F4 0.0670(9) 0.0270(6) 0.0555(8) 0.0197(5) 0.0383(7) 0.0118(6)
O1 0.0256(5) 0.0405(7) 0.0165(5) 0.0103(4) 0.0119(4) 0.0160(5)
O2 0.0162(5) 0.0350(6) 0.0163(5) 0.0041(4) 0.0041(4) 0.0094(4)
O3 0.0213(5) 0.0533(8) 0.0260(6) 0.0111(5) 0.0129(5) 0.0183(5)
O4 0.0278(6) 0.0386(6) 0.0137(5) 0.0090(4) 0.0092(4) 0.0152(5)
N1 0.0193(5) 0.0225(6) 0.0165(5) 0.0074(4) 0.0087(4) 0.0119(5)
N2 0.0165(5) 0.0237(6) 0.0184(5) 0.0057(4) 0.0071(4) 0.0083(5)
N3 0.0195(5) 0.0236(6) 0.0142(5) 0.0046(4) 0.0068(4) 0.0107(5)
C1 0.0316(8) 0.0227(7) 0.0241(7) 0.0042(5) 0.0104(6) 0.0154(6)
C2 0.0296(8) 0.0210(7) 0.0249(7) 0.0049(6) 0.0124(6) 0.0046(6)
C3 0.0213(7) 0.0381(9) 0.0283(8) 0.0122(7) 0.0161(6) 0.0119(6)
C4 0.0181(6) 0.0252(7) 0.0191(6) 0.0057(5) 0.0035(5) 0.0098(5)
C5 0.0234(7) 0.0266(7) 0.0138(6) 0.0056(5) 0.0036(5) 0.0127(6)
C6 0.0180(6) 0.0228(6) 0.0146(6) 0.0049(5) 0.0057(5) 0.0098(5)
C7 0.0232(7) 0.0340(8) 0.0221(7) 0.0066(6) 0.0139(6) 0.0147(6)
C8 0.0271(8) 0.0366(9) 0.0436(10) 0.0168(8) 0.0228(8) 0.0139(7)

loop_
_atom_type_symbol
_atom_type_description
_atom_type_scat_dispersion_real
_atom_type_scat_dispersion_imag
_atom_type_scat_source
C C 0.0033 0.0016 'International Tables Vol C Tables 4.2.6.8 and 6.1.1.4'
H H 0.0000 0.0000 'International Tables Vol C Tables 4.2.6.8 and 6.1.1.4'
F F 0.0171 0.0103 'International Tables Vol C Tables 4.2.6.8 and 6.1.1.4'
N N 0.0061 0.0033 'International Tables Vol C Tables 4.2.6.8 and 6.1.1.4'
O O 0.0106 0.0060 'International Tables Vol C Tables 4.2.6.8 and 6.1.1.4'
S S 0.1246 0.1234 'International Tables Vol C Tables 4.2.6.8 and 6.1.1.4'

loop_
_exptl_crystal_face_index_h
_exptl_crystal_face_index_k
_exptl_crystal_face_index_l
_exptl_crystal_face_perp_dist
5 -8 9 0.2967
-10 -1 10 0.1655
-5 8 -9 0.2951
10 1 -9 0.1410
-2 11 6 0.1378
-5 8 -9 0.2967
2 -12 -6 0.1607
5 -8 9 0.2967
6 8 -3 0.1607
-6 -8 3 0.1607
-9 8 11 0.1590
9 -8 -11 0.1590

loop_
_geom_angle_atom_site_label_1
_geom_angle_atom_site_label_2
_geom_angle_atom_site_label_3
_geom_angle
_geom_angle_site_symmetry_1
_geom_angle_site_symmetry_3
_geom_angle_publ_flag
O1 S1 N1 108.82(7) . . ?
O1 S1 C1 108.36(7) . . ?
O2 S1 O1 117.34(7) . . ?
O2 S1 N1 115.63(7) . . ?
O2 S1 C1 105.95(7) . . ?
N1 S1 C1 98.80(7) . . ?
O3 S2 O4 118.86(7) . . ?
O3 S2 N1 109.15(7) . . ?
O3 S2 C2 109.80(8) . . ?
O4 S2 N1 115.75(7) . . ?
O4 S2 C2 104.42(8) . . ?
N1 S2 C2 96.13(7) . . ?
S1 N1 S2 112.89(7) . . ?
C4 N2 C3 125.92(13) . . ?
C6 N2 C3 125.44(13) . . ?
C6 N2 C4 108.61(12) . . ?
C5 N3 C7 125.83(13) . . ?
C6 N3 C5 108.78(12) . . ?
C6 N3 C7 125.39(12) . . ?
F1 C1 S1 110.02(12) . . ?
F1 C1 C2 111.20(14) . . ?
F2 C1 S1 110.38(12) . . ?
F2 C1 F1 108.63(14) . . ?
F2 C1 C2 110.12(14) . . ?
C2 C1 S1 106.48(10) . . ?
F3 C2 S2 109.18(12) . . ?
F3 C2 C1 109.09(13) . . ?
F4 C2 S2 112.52(12) . . ?
F4 C2 F3 108.39(14) . . ?
F4 C2 C1 112.06(15) . . ?
C1 C2 S2 105.52(11) . . ?
N2 C3 H3A 109.5 . . ?
N2 C3 H3B 109.5 . . ?
N2 C3 H3C 109.5 . . ?
H3A C3 H3B 109.5 . . ?
H3A C3 H3C 109.5 . . ?
H3B C3 H3C 109.5 . . ?
N2 C4 H4 126.5 . . ?
C5 C4 N2 107.05(13) . . ?
C5 C4 H4 126.5 . . ?
N3 C5 H5 126.4 . . ?
C4 C5 N3 107.12(13) . . ?
C4 C5 H5 126.4 . . ?
N2 C6 H6 125.8 . . ?
N3 C6 N2 108.44(12) . . ?
N3 C6 H6 125.8 . . ?
N3 C7 H7A 109.2 . . ?
N3 C7 H7B 109.2 . . ?
N3 C7 C8 112.02(14) . . ?
H7A C7 H7B 107.9 . . ?
C8 C7 H7A 109.2 . . ?
C8 C7 H7B 109.2 . . ?
C7 C8 H8A 109.5 . . ?
C7 C8 H8B 109.5 . . ?
C7 C8 H8C 109.5 . . ?
H8A C8 H8B 109.5 . . ?
H8A C8 H8C 109.5 . . ?
H8B C8 H8C 109.5 . . ?

loop_
_geom_bond_atom_site_label_1
_geom_bond_atom_site_label_2
_geom_bond_distance
_geom_bond_site_symmetry_2
_geom_bond_publ_flag
S1 O1 1.4342(11) . ?
S1 O2 1.4324(11) . ?
S1 N1 1.5860(12) . ?
S1 C1 1.8677(17) . ?
S2 O3 1.4296(12) . ?
S2 O4 1.4349(11) . ?
S2 N1 1.5884(13) . ?
S2 C2 1.8371(18) . ?
F1 C1 1.3407(19) . ?
F2 C1 1.3358(19) . ?
F3 C2 1.348(2) . ?
F4 C2 1.3383(19) . ?
N2 C3 1.4719(19) . ?
N2 C4 1.3803(18) . ?
N2 C6 1.3332(18) . ?
N3 C5 1.3789(18) . ?
N3 C6 1.3285(18) . ?
N3 C7 1.4702(19) . ?
C1 C2 1.546(2) . ?
C3 H3A 0.9800 . ?
C3 H3B 0.9800 . ?
C3 H3C 0.9800 . ?
C4 H4 0.9500 . ?
C4 C5 1.349(2) . ?
C5 H5 0.9500 . ?
C6 H6 0.9500 . ?
C7 H7A 0.9900 . ?
C7 H7B 0.9900 . ?
C7 C8 1.499(3) . ?
C8 H8A 0.9800 . ?
C8 H8B 0.9800 . ?
C8 H8C 0.9800 . ?

loop_
_geom_torsion_atom_site_label_1
_geom_torsion_atom_site_label_2
_geom_torsion_atom_site_label_3
_geom_torsion_atom_site_label_4
_geom_torsion
_geom_torsion_site_symmetry_1
_geom_torsion_site_symmetry_2
_geom_torsion_site_symmetry_3
_geom_torsion_site_symmetry_4
_geom_torsion_publ_flag
S1 C1 C2 S2 20.61(12) . . . . ?
S1 C1 C2 F3 -96.58(13) . . . . ?
S1 C1 C2 F4 143.40(12) . . . . ?
F1 C1 C2 S2 140.45(12) . . . . ?
F1 C1 C2 F3 23.26(19) . . . . ?
F1 C1 C2 F4 -96.76(17) . . . . ?
F2 C1 C2 S2 -99.07(13) . . . . ?
F2 C1 C2 F3 143.74(14) . . . . ?
F2 C1 C2 F4 23.71(19) . . . . ?
O1 S1 N1 S2 -147.27(8) . . . . ?
O1 S1 C1 F1 -2.48(14) . . . . ?
O1 S1 C1 F2 -122.35(12) . . . . ?
O1 S1 C1 C2 118.13(11) . . . . ?
O2 S1 N1 S2 78.16(10) . . . . ?
O2 S1 C1 F1 124.26(12) . . . . ?
O2 S1 C1 F2 4.39(14) . . . . ?
O2 S1 C1 C2 -115.13(11) . . . . ?
O3 S2 N1 S1 159.26(8) . . . . ?
O3 S2 C2 F3 -34.71(13) . . . . ?
O3 S2 C2 F4 85.68(14) . . . . ?
O3 S2 C2 C1 -151.83(11) . . . . ?
O4 S2 N1 S1 -63.45(10) . . . . ?
O4 S2 C2 F3 -163.18(11) . . . . ?
O4 S2 C2 F4 -42.80(15) . . . . ?
O4 S2 C2 C1 79.69(12) . . . . ?
N1 S1 C1 F1 -115.77(12) . . . . ?
N1 S1 C1 F2 124.35(12) . . . . ?
N1 S1 C1 C2 4.84(12) . . . . ?
N1 S2 C2 F3 78.21(12) . . . . ?
N1 S2 C2 F4 -161.40(13) . . . . ?
N1 S2 C2 C1 -38.92(11) . . . . ?
N2 C4 C5 N3 0.02(17) . . . . ?
C1 S1 N1 S2 -34.34(9) . . . . ?
C2 S2 N1 S1 45.81(9) . . . . ?
C3 N2 C4 C5 -178.20(15) . . . . ?
C3 N2 C6 N3 178.24(14) . . . . ?
C4 N2 C6 N3 0.12(17) . . . . ?
C5 N3 C6 N2 -0.11(17) . . . . ?
C5 N3 C7 C8 85.41(19) . . . . ?
C6 N2 C4 C5 -0.08(17) . . . . ?
C6 N3 C5 C4 0.06(17) . . . . ?
C6 N3 C7 C8 -95.41(18) . . . . ?
C7 N3 C5 C4 179.35(14) . . . . ?
C7 N3 C6 N2 -179.41(13) . . . . ?

loop_
_exptl_oxdiff_crystal_face_indexfrac_h
_exptl_oxdiff_crystal_face_indexfrac_k
_exptl_oxdiff_crystal_face_indexfrac_l
_exptl_oxdiff_crystal_face_x
_exptl_oxdiff_crystal_face_y
_exptl_oxdiff_crystal_face_z
5.2145 -7.8059 8.6305 0.0025 0.0010 1.0000
-10.2367 -0.7140 9.5561 -0.4298 -0.9029 0.0008
-4.9290 7.8230 -8.8923 0.0095 0.0240 -0.9997
10.3463 0.5458 -9.3678 0.4297 0.9027 0.0207
-2.2829 11.4490 6.1336 -0.9026 0.4296 0.0266
-5.1756 7.8104 -8.6662 -0.0009 0.0025 -1.0000
2.3627 -11.5714 -6.0026 0.9029 -0.4297 -0.0113
4.9830 -7.9809 8.9901 -0.0058 -0.0282 1.0120
6.0174 7.9618 -3.0175 -0.2715 0.9407 0.0166
-6.0174 -7.9618 3.0175 0.2715 -0.9407 -0.0166
-8.9680 7.9993 10.9820 -0.9585 -0.3219 -0.0024
8.9680 -7.9993 -10.9820 0.9585 0.3219 0.0024
